data_7211426
loop_
_publ_author_name
'Cheng, Pei-Chi'
'Wu, Ming-Hao'
'Xie, Ming-Yuan'
'Huang, Wun-Jhih'
'He, Hsiu-Yi'
'Wu, Tsung-Tai'
'Lo, Yang-Chih'
'Proserpio, Davide M.'
'Chen, Jhy-Der'

_publ_section_title
;
 Construction of N,N&#x2032;-di(3-pyridyl)adipoamide-based Zn(ii) and
 Cd(ii) coordination networks by tuning the isomeric effect of
 polycarboxylate ligands
;
_journal_issue 47
_journal_name_full CrystEngComm
_journal_page_first 10346
_journal_paper_doi 10.1039/c3ce41622d
_journal_volume 15
_journal_year 2013
_chemical_formula_sum 'C25 H26 Cd N4 O10'
_chemical_formula_weight 654.90
_chemical_name_systematic
; 
 ? 
;
_space_group_IT_number 4
_symmetry_cell_setting monoclinic
_symmetry_space_group_name_Hall 'P 2yb'
_symmetry_space_group_name_H-M 'P 1 21 1'
_atom_sites_solution_hydrogens geom
_atom_sites_solution_primary direct
_atom_sites_solution_secondary difmap
_audit_creation_method SHELXL-97
_cell_angle_alpha 90.00
_cell_angle_beta 99.992(1)
_cell_angle_gamma 90.00
_cell_formula_units_Z 4
_cell_length_a 11.3111(2)
_cell_length_b 13.8834(3)
_cell_length_c 16.8506(3)
_cell_measurement_reflns_used 5704
_cell_measurement_temperature 296(2)
_cell_measurement_theta_max 23.52
_cell_measurement_theta_min 2.34
_cell_volume 2606.02(9)
_computing_cell_refinement 'SAINT V7.68A (Bruker AXS, 2010)'
_computing_data_collection 'APEX2 (Bruker AXS, 2010)'
_computing_data_reduction 'SAINT V7.68A (Bruker AXS, 2010)'
_computing_molecular_graphics 'SHELXTL (Sheldrick, 2008)'
_computing_publication_material 'SHELXTL (Sheldrick, 2008)'
_computing_structure_refinement 'SHELXL-97 (Sheldrick, 2008)'
_computing_structure_solution 'SHELXS-97 (Sheldrick, 2008)'
_diffrn_ambient_temperature 296(2)
_diffrn_measured_fraction_theta_full 0.998
_diffrn_measured_fraction_theta_max 0.998
_diffrn_measurement_device_type 'CCD area detector'
_diffrn_measurement_method 'phi and omega scans'
_diffrn_radiation_monochromator graphite
_diffrn_radiation_source 'fine-focus sealed tube'
_diffrn_radiation_type MoK\a
_diffrn_radiation_wavelength 0.71073
_diffrn_reflns_av_R_equivalents 0.0785
_diffrn_reflns_av_sigmaI/netI 0.1447
_diffrn_reflns_limit_h_max 15
_diffrn_reflns_limit_h_min -15
_diffrn_reflns_limit_k_max 15
_diffrn_reflns_limit_k_min -18
_diffrn_reflns_limit_l_max 21
_diffrn_reflns_limit_l_min -22
_diffrn_reflns_number 25430
_diffrn_reflns_theta_full 28.31
_diffrn_reflns_theta_max 28.31
_diffrn_reflns_theta_min 1.83
_exptl_absorpt_coefficient_mu 0.904
_exptl_absorpt_correction_T_max 1.0000
_exptl_absorpt_correction_T_min 0.8716
_exptl_absorpt_correction_type multi-scan
_exptl_absorpt_process_details 'SADABS V2008/1 (Bruker AXS, 2008)'
_exptl_crystal_colour colourless
_exptl_crystal_density_diffrn 1.669
_exptl_crystal_density_method 'not measured'
_exptl_crystal_description block
_exptl_crystal_F_000 1328
_exptl_crystal_size_max 0.30
_exptl_crystal_size_mid 0.20
_exptl_crystal_size_min 0.10
_refine_diff_density_max 0.619
_refine_diff_density_min -0.717
_refine_diff_density_rms 0.118
_refine_ls_abs_structure_details 'Flack H D (1983), Acta Cryst. A39, 876-881'
_refine_ls_abs_structure_Flack 0.03(2)
_refine_ls_extinction_method none
_refine_ls_goodness_of_fit_ref 0.993
_refine_ls_hydrogen_treatment constr
_refine_ls_matrix_type full
_refine_ls_number_parameters 721
_refine_ls_number_reflns 11215
_refine_ls_number_restraints 1
_refine_ls_restrained_S_all 0.993
_refine_ls_R_factor_all 0.1255
_refine_ls_R_factor_gt 0.0579
_refine_ls_shift/su_max 0.001
_refine_ls_shift/su_mean 0.000
_refine_ls_structure_factor_coef Fsqd
_refine_ls_weighting_details 'calc w=1/[\s^2^(Fo^2^)+(0.0101P)^2^+0.0000P] where P=(Fo^2^+2Fc^2^)/3'
_refine_ls_weighting_scheme calc
_refine_ls_wR_factor_gt 0.0658
_refine_ls_wR_factor_ref 0.0806
_reflns_number_gt 6813
_reflns_number_total 11215
_reflns_threshold_expression >2sigma(I)
_cod_data_source_file c3ce41622d.txt
_cod_data_source_block 6
_cod_depositor_comments
;
The following automatic conversions were performed:

'_symmetry_cell_setting' value 'Monoclinic' changed to 'monoclinic'
according to /home/saulius/struct/CIF-dictionaries/cif_core.dic
dictionary named 'cif_core.dic' version 2.4.2 from 2011-04-26.

Automatic conversion script
Id: cif_fix_values 1891 2012-01-12 08:04:46Z andrius 
;
_cod_original_sg_symbol_H-M P2(1)
_cod_database_code 7211426

loop_
_symmetry_equiv_pos_as_xyz
'x, y, z'
'-x, y+1/2, -z'

loop_
_atom_site_label
_atom_site_type_symbol
_atom_site_fract_x
_atom_site_fract_y
_atom_site_fract_z
_atom_site_U_iso_or_equiv
_atom_site_adp_type
_atom_site_occupancy
_atom_site_symmetry_multiplicity
_atom_site_calc_flag
_atom_site_refinement_flags
Cd1 Cd -0.48022(4) 0.71067(4) 0.25313(3) 0.03047(14) Uani 1 1 d .
Cd2 Cd 0.01613(4) 0.58392(3) 0.28183(3) 0.02811(13) Uani 1 1 d .
O1 O 0.0099(4) 0.8693(4) 0.5734(3) 0.0552(17) Uani 1 1 d .
O2 O 0.5076(5) 1.0426(5) 0.3509(3) 0.087(3) Uani 1 1 d .
O3 O -0.4964(5) 0.4779(5) -0.0530(3) 0.060(2) Uani 1 1 d .
O4 O -1.0199(5) 0.2750(4) 0.1046(3) 0.0542(18) Uani 1 1 d .
O5 O -0.3929(5) 0.8513(4) 0.2296(3) 0.0455(15) Uani 1 1 d .
O6 O -0.2782(5) 0.7343(4) 0.1993(3) 0.0441(15) Uani 1 1 d .
O7 O -0.0353(4) 0.7382(3) 0.2998(3) 0.0292(13) Uani 1 1 d .
O8 O 0.0128(4) 0.7311(3) 0.1797(3) 0.0354(14) Uani 1 1 d .
O9 O 0.1797(5) 0.8728(4) 0.2696(3) 0.0444(16) Uani 1 1 d .
O10 O 0.1907(4) 0.9862(4) 0.1790(3) 0.0511(16) Uani 1 1 d .
H10C H 0.2642 0.9907 0.1873 0.061 Uiso 1 1 d R
O11 O -0.4898(4) 0.5532(4) 0.2312(3) 0.0343(15) Uani 1 1 d .
O12 O -0.5309(4) 0.5377(3) 0.3554(3) 0.0385(14) Uani 1 1 d .
O13 O -0.7740(4) 0.5530(4) 0.2447(3) 0.0336(14) Uani 1 1 d .
O14 O -0.8880(4) 0.4397(4) 0.2812(3) 0.0426(14) Uani 1 1 d .
H14C H -0.9231 0.4011 0.2455 0.051 Uiso 1 1 d R
O15 O -0.3074(5) 0.2801(4) 0.2381(3) 0.0555(17) Uani 1 1 d .
O16 O -0.3207(5) 0.4078(4) 0.3146(4) 0.0558(18) Uani 1 1 d .
O17 O -0.6547(4) 0.7286(4) 0.3039(2) 0.0406(14) Uani 1 1 d .
H17C H -0.6945 0.6764 0.2972 0.049 Uiso 1 1 d R
H17D H -0.6956 0.7744 0.2793 0.049 Uiso 1 1 d R
O18 O -0.1267(4) 0.5212(4) 0.3511(3) 0.0457(15) Uani 1 1 d .
H18C H -0.1908 0.5464 0.3259 0.055 Uiso 1 1 d R
H18D H -0.1367 0.4619 0.3395 0.069 Uiso 1 1 d R
O19 O 0.4124(5) 0.9787(4) 0.2065(3) 0.071(2) Uani 1 1 d .
H19C H 0.4436 0.9451 0.1733 0.085 Uiso 1 1 d R
H19D H 0.4670 1.0047 0.2408 0.085 Uiso 1 1 d R
O20 O -0.0744(5) 0.2897(4) 0.2602(3) 0.0560(17) Uani 1 1 d .
H20C H -0.1414 0.2979 0.2292 0.067 Uiso 1 1 d R
H20D H -0.0732 0.3201 0.3041 0.067 Uiso 1 1 d R
N1 N -0.3787(5) 0.7429(4) 0.3853(3) 0.0310(17) Uani 1 1 d .
N2 N -0.0656(5) 0.8069(5) 0.4523(4) 0.0363(18) Uani 1 1 d .
H2A H -0.0460 0.7897 0.4073 0.044 Uiso 1 1 calc R
N3 N 0.5674(5) 1.0615(5) 0.4825(3) 0.046(2) Uani 1 1 d .
H3A H 0.5426 1.0632 0.5279 0.056 Uiso 1 1 calc R
N4 N 0.8789(5) 1.0910(5) 0.5770(3) 0.0332(15) Uani 1 1 d .
N5 N -0.1103(5) 0.5407(4) 0.1612(3) 0.0296(16) Uani 1 1 d .
N6 N -0.4259(5) 0.5055(4) 0.0794(3) 0.0306(16) Uani 1 1 d .
H6A H -0.4478 0.5110 0.1255 0.037 Uiso 1 1 calc R
N7 N -1.0877(5) 0.2600(4) -0.0298(3) 0.0308(16) Uani 1 1 d .
H7A H -1.0636 0.2592 -0.0755 0.037 Uiso 1 1 calc R
N8 N -1.3997(5) 0.2287(5) -0.1206(3) 0.0310(17) Uani 1 1 d .
C1 C -0.4296(7) 0.7719(6) 0.4486(5) 0.038(2) Uani 1 1 d .
H1A H -0.5121 0.7652 0.4457 0.046 Uiso 1 1 calc R
C2 C -0.3628(6) 0.8109(6) 0.5168(4) 0.044(2) Uani 1 1 d .
H2B H -0.4004 0.8288 0.5595 0.053 Uiso 1 1 calc R
C3 C -0.2398(6) 0.8242(6) 0.5231(4) 0.041(2) Uani 1 1 d .
H3B H -0.1942 0.8511 0.5689 0.050 Uiso 1 1 calc R
C4 C -0.1877(7) 0.7956(6) 0.4580(5) 0.034(2) Uani 1 1 d .
C5 C -0.2599(7) 0.7540(5) 0.3927(4) 0.035(2) Uani 1 1 d .
H5A H -0.2234 0.7322 0.3507 0.042 Uiso 1 1 calc R
C6 C 0.0233(6) 0.8406(6) 0.5076(5) 0.038(2) Uani 1 1 d .
C7 C 0.1465(6) 0.8408(6) 0.4823(5) 0.045(2) Uani 1 1 d .
H7B H 0.2046 0.8125 0.5250 0.054 Uiso 1 1 calc R
H7C H 0.1433 0.8010 0.4346 0.054 Uiso 1 1 calc R
C8 C 0.1877(6) 0.9402(6) 0.4644(5) 0.045(2) Uani 1 1 d .
H8B H 0.1768 0.9828 0.5083 0.054 Uiso 1 1 calc R
H8C H 0.1373 0.9639 0.4158 0.054 Uiso 1 1 calc R
C9 C 0.3177(7) 0.9449(6) 0.4533(5) 0.050(2) Uani 1 1 d .
H9A H 0.3685 0.9218 0.5019 0.060 Uiso 1 1 calc R
H9B H 0.3289 0.9024 0.4095 0.060 Uiso 1 1 calc R
C10 C 0.3564(6) 1.0451(6) 0.4351(5) 0.051(2) Uani 1 1 d .
H10A H 0.3515 1.0864 0.4809 0.062 Uiso 1 1 calc R
H10B H 0.3015 1.0702 0.3891 0.062 Uiso 1 1 calc R
C11 C 0.4835(7) 1.0483(6) 0.4172(5) 0.051(3) Uani 1 1 d .
C12 C 0.6915(6) 1.0727(6) 0.4857(4) 0.0323(18) Uani 1 1 d .
C13 C 0.7502(6) 1.0779(7) 0.4209(4) 0.053(2) Uani 1 1 d .
H13A H 0.7079 1.0733 0.3686 0.064 Uiso 1 1 calc R
C14 C 0.8722(6) 1.0901(7) 0.4350(4) 0.057(2) Uani 1 1 d .
H14A H 0.9132 1.0947 0.3918 0.069 Uiso 1 1 calc R
C15 C 0.9345(6) 1.0954(6) 0.5126(4) 0.040(2) Uani 1 1 d .
H15A H 1.0175 1.1023 0.5208 0.048 Uiso 1 1 calc R
C16 C 0.7607(6) 1.0780(6) 0.5615(4) 0.0339(19) Uani 1 1 d .
H16A H 0.7214 1.0721 0.6053 0.041 Uiso 1 1 calc R
C17 C -0.0592(6) 0.5339(5) 0.0954(4) 0.034(2) Uani 1 1 d .
H17B H 0.0237 0.5395 0.1006 0.041 Uiso 1 1 calc R
C18 C -0.1261(7) 0.5187(6) 0.0207(5) 0.042(2) Uani 1 1 d .
H18B H -0.0885 0.5158 -0.0241 0.050 Uiso 1 1 calc R
C19 C -0.2485(7) 0.5077(6) 0.0113(4) 0.035(2) Uani 1 1 d .
H19A H -0.2943 0.4971 -0.0394 0.043 Uiso 1 1 calc R
C20 C -0.3013(6) 0.5125(5) 0.0781(4) 0.0257(19) Uani 1 1 d .
C21 C -0.2262(6) 0.5310(5) 0.1517(4) 0.032(2) Uani 1 1 d .
H21A H -0.2619 0.5367 0.1972 0.038 Uiso 1 1 calc R
C22 C -0.5144(7) 0.4909(6) 0.0146(5) 0.036(2) Uani 1 1 d .
C23 C -0.6396(6) 0.4841(6) 0.0362(4) 0.040(2) Uani 1 1 d .
H23A H -0.6355 0.5009 0.0925 0.049 Uiso 1 1 calc R
H23B H -0.6920 0.5300 0.0041 0.049 Uiso 1 1 calc R
C24 C -0.6915(6) 0.3845(5) 0.0217(5) 0.035(2) Uani 1 1 d .
H24A H -0.6468 0.3405 0.0605 0.042 Uiso 1 1 calc R
H24B H -0.6821 0.3633 -0.0317 0.042 Uiso 1 1 calc R
C25 C -0.8258(6) 0.3797(6) 0.0288(5) 0.036(2) Uani 1 1 d .
H25A H -0.8360 0.4031 0.0814 0.043 Uiso 1 1 calc R
H25B H -0.8714 0.4214 -0.0115 0.043 Uiso 1 1 calc R
C26 C -0.8745(6) 0.2778(5) 0.0174(4) 0.035(2) Uani 1 1 d .
H26A H -0.8219 0.2346 0.0525 0.041 Uiso 1 1 calc R
H26B H -0.8744 0.2578 -0.0378 0.041 Uiso 1 1 calc R
C27 C -1.0009(7) 0.2691(6) 0.0355(5) 0.037(2) Uani 1 1 d .
C28 C -1.2118(7) 0.2516(5) -0.0331(4) 0.026(2) Uani 1 1 d .
C29 C -1.2702(7) 0.2621(5) 0.0314(4) 0.035(2) Uani 1 1 d .
H29A H -1.2275 0.2756 0.0825 0.042 Uiso 1 1 calc R
C30 C -1.3925(7) 0.2524(5) 0.0190(5) 0.038(2) Uani 1 1 d .
H30A H -1.4331 0.2575 0.0623 0.045 Uiso 1 1 calc R
C31 C -1.4556(7) 0.2350(6) -0.0570(4) 0.040(2) Uani 1 1 d .
H31A H -1.5385 0.2274 -0.0643 0.048 Uiso 1 1 calc R
C32 C -1.2789(6) 0.2342(5) -0.1078(4) 0.034(2) Uani 1 1 d .
H32A H -1.2394 0.2260 -0.1514 0.040 Uiso 1 1 calc R
C33 C -0.5283(6) 0.5074(6) 0.2862(4) 0.0281(19) Uani 1 1 d .
C34 C -0.5773(6) 0.4077(5) 0.2644(4) 0.0198(16) Uani 1 1 d .
C35 C -0.7001(6) 0.3899(5) 0.2528(4) 0.0219(17) Uani 1 1 d .
C36 C -0.7921(7) 0.4672(6) 0.2602(4) 0.0298(19) Uani 1 1 d .
C37 C -0.7435(7) 0.2976(6) 0.2327(4) 0.036(2) Uani 1 1 d .
H37A H -0.8257 0.2863 0.2257 0.043 Uiso 1 1 calc R
C38 C -0.6681(6) 0.2229(6) 0.2231(4) 0.042(2) Uani 1 1 d .
H38A H -0.6989 0.1618 0.2094 0.050 Uiso 1 1 calc R
C39 C -0.5459(6) 0.2392(6) 0.2340(4) 0.040(2) Uani 1 1 d .
H39A H -0.4938 0.1892 0.2271 0.048 Uiso 1 1 calc R
C40 C -0.5011(6) 0.3303(6) 0.2551(4) 0.0279(19) Uani 1 1 d .
C41 C -0.3675(7) 0.3444(6) 0.2720(5) 0.037(2) Uani 1 1 d .
C42 C -0.2963(7) 0.8209(6) 0.2106(4) 0.0301(19) Uani 1 1 d .
C43 C -0.2024(7) 0.8949(6) 0.2044(4) 0.0288(19) Uani 1 1 d .
C44 C -0.2415(7) 0.9898(6) 0.1883(5) 0.043(2) Uani 1 1 d .
H44A H -0.3228 1.0040 0.1830 0.052 Uiso 1 1 calc R
C45 C -0.1607(7) 1.0627(6) 0.1803(4) 0.043(2) Uani 1 1 d .
H45A H -0.1881 1.1252 0.1689 0.052 Uiso 1 1 calc R
C46 C -0.0411(7) 1.0427(6) 0.1890(4) 0.039(2) Uani 1 1 d .
H46A H 0.0129 1.0915 0.1830 0.047 Uiso 1 1 calc R
C47 C 0.0006(6) 0.9488(6) 0.2071(4) 0.0266(18) Uani 1 1 d .
C48 C 0.1321(7) 0.9316(6) 0.2215(4) 0.032(2) Uani 1 1 d .
C49 C -0.0780(7) 0.8746(5) 0.2136(4) 0.0263(19) Uani 1 1 d .
C50 C -0.0308(6) 0.7741(5) 0.2327(4) 0.0250(19) Uani 1 1 d .

loop_
_atom_site_aniso_label
_atom_site_aniso_U_11
_atom_site_aniso_U_22
_atom_site_aniso_U_33
_atom_site_aniso_U_23
_atom_site_aniso_U_13
_atom_site_aniso_U_12
Cd1 0.0236(3) 0.0343(4) 0.0324(3) -0.0020(3) 0.0018(3) -0.0033(3)
Cd2 0.0226(3) 0.0281(3) 0.0322(3) 0.0005(3) 0.0008(2) 0.0010(3)
O1 0.043(3) 0.087(5) 0.038(3) -0.029(3) 0.012(3) -0.014(3)
O2 0.051(4) 0.172(8) 0.036(3) 0.001(4) 0.002(3) -0.036(4)
O3 0.045(4) 0.111(6) 0.025(3) -0.018(3) 0.007(3) -0.020(4)
O4 0.036(3) 0.102(5) 0.021(3) -0.010(3) -0.005(3) -0.019(3)
O5 0.031(3) 0.039(4) 0.067(4) 0.003(3) 0.010(3) 0.002(3)
O6 0.047(3) 0.033(4) 0.053(3) -0.007(3) 0.008(3) -0.005(3)
O7 0.040(3) 0.024(3) 0.025(3) 0.008(2) 0.011(2) 0.005(2)
O8 0.044(3) 0.028(4) 0.039(3) -0.004(3) 0.021(2) 0.003(3)
O9 0.029(3) 0.039(4) 0.062(4) 0.014(3) 0.000(3) 0.002(3)
O10 0.025(3) 0.067(4) 0.061(4) 0.016(3) 0.005(3) -0.005(3)
O11 0.038(3) 0.032(4) 0.036(3) -0.003(2) 0.014(3) -0.008(3)
O12 0.040(3) 0.054(4) 0.023(3) -0.016(2) 0.011(2) -0.007(3)
O13 0.034(3) 0.027(4) 0.040(3) 0.004(2) 0.007(2) 0.006(3)
O14 0.020(3) 0.044(4) 0.064(4) -0.006(3) 0.011(3) 0.003(3)
O15 0.028(3) 0.061(4) 0.079(4) -0.028(3) 0.013(3) 0.007(3)
O16 0.029(4) 0.054(5) 0.082(5) -0.029(4) 0.006(3) -0.008(3)
O17 0.033(3) 0.045(4) 0.043(3) 0.002(3) 0.005(2) 0.004(3)
O18 0.040(3) 0.054(4) 0.040(3) 0.007(3) -0.003(3) -0.012(3)
O19 0.033(4) 0.108(6) 0.071(4) -0.025(4) 0.005(3) 0.005(4)
O20 0.036(3) 0.072(5) 0.059(4) -0.027(3) 0.008(3) -0.003(3)
N1 0.014(3) 0.042(5) 0.036(4) -0.001(3) 0.002(3) -0.002(3)
N2 0.025(4) 0.056(5) 0.028(4) -0.015(3) 0.004(3) -0.005(3)
N3 0.027(3) 0.081(6) 0.029(4) -0.006(4) 0.001(3) -0.002(4)
N4 0.033(4) 0.028(4) 0.038(4) 0.005(4) 0.005(3) -0.002(3)
N5 0.028(4) 0.035(4) 0.026(4) 0.000(3) 0.005(3) 0.000(3)
N6 0.022(3) 0.047(4) 0.024(3) -0.003(3) 0.007(3) -0.008(3)
N7 0.021(3) 0.051(5) 0.021(3) -0.004(3) 0.005(3) -0.009(3)
N8 0.027(4) 0.034(5) 0.028(3) -0.010(3) -0.007(3) -0.003(3)
C1 0.028(4) 0.044(6) 0.044(5) 0.003(4) 0.010(4) 0.004(4)
C2 0.030(4) 0.070(7) 0.035(5) -0.023(5) 0.010(4) 0.007(4)
C3 0.035(5) 0.052(6) 0.037(5) -0.014(4) 0.006(4) -0.004(4)
C4 0.033(4) 0.035(5) 0.033(5) -0.003(4) 0.002(4) -0.005(4)
C5 0.036(5) 0.042(6) 0.026(5) -0.011(4) 0.002(4) -0.003(4)
C6 0.025(5) 0.039(5) 0.050(6) 0.000(4) 0.010(5) -0.004(4)
C7 0.025(4) 0.055(6) 0.056(6) -0.017(5) 0.013(4) -0.006(4)
C8 0.025(4) 0.054(6) 0.057(6) -0.017(5) 0.010(4) -0.013(4)
C9 0.038(5) 0.056(7) 0.056(6) -0.015(5) 0.009(5) -0.004(5)
C10 0.041(5) 0.046(6) 0.065(6) 0.011(4) 0.001(4) 0.002(4)
C11 0.032(5) 0.074(8) 0.043(5) 0.002(5) -0.004(4) -0.018(4)
C12 0.027(4) 0.043(5) 0.024(4) 0.001(4) -0.004(3) 0.001(4)
C13 0.035(4) 0.100(7) 0.026(4) -0.001(6) 0.008(3) 0.002(6)
C14 0.035(4) 0.106(8) 0.033(4) 0.016(6) 0.013(4) -0.004(6)
C15 0.027(4) 0.048(6) 0.044(5) 0.002(5) 0.004(4) 0.003(4)
C16 0.032(4) 0.041(5) 0.032(4) 0.001(5) 0.014(3) 0.009(5)
C17 0.012(4) 0.044(6) 0.047(5) -0.004(4) 0.007(4) -0.006(4)
C18 0.041(5) 0.067(7) 0.023(5) -0.009(4) 0.018(4) -0.004(5)
C19 0.034(5) 0.045(6) 0.027(5) -0.015(4) 0.002(4) 0.001(4)
C20 0.021(4) 0.028(5) 0.028(4) 0.005(4) 0.004(4) 0.006(4)
C21 0.026(4) 0.037(5) 0.034(5) 0.001(4) 0.008(4) 0.003(4)
C22 0.024(4) 0.042(6) 0.040(5) -0.010(4) -0.001(4) -0.009(4)
C23 0.016(4) 0.056(6) 0.047(5) -0.006(4) -0.001(4) -0.010(4)
C24 0.020(4) 0.043(6) 0.043(5) -0.002(4) 0.008(4) 0.002(4)
C25 0.020(4) 0.051(6) 0.037(5) -0.006(4) 0.004(4) -0.005(4)
C26 0.026(4) 0.042(6) 0.034(5) -0.012(4) 0.003(4) -0.004(4)
C27 0.026(5) 0.045(6) 0.038(5) -0.007(4) 0.002(4) -0.008(4)
C28 0.022(4) 0.028(5) 0.027(4) 0.004(4) 0.001(4) -0.004(3)
C29 0.034(5) 0.044(6) 0.025(4) 0.002(4) 0.002(4) -0.005(4)
C30 0.023(4) 0.051(6) 0.040(5) -0.010(4) 0.008(4) -0.005(4)
C31 0.025(4) 0.050(7) 0.046(5) -0.006(4) 0.011(4) 0.003(4)
C32 0.024(4) 0.047(6) 0.028(4) -0.003(4) 0.000(3) -0.006(4)
C33 0.014(4) 0.027(5) 0.043(5) 0.004(4) 0.006(4) 0.003(4)
C34 0.016(4) 0.024(5) 0.019(4) 0.006(3) 0.002(3) 0.000(3)
C35 0.021(4) 0.023(5) 0.020(4) 0.005(3) 0.000(3) -0.002(3)
C36 0.027(4) 0.040(6) 0.020(4) 0.000(4) -0.001(3) 0.005(4)
C37 0.023(4) 0.035(5) 0.046(5) -0.005(4) -0.003(4) -0.008(4)
C38 0.021(4) 0.022(5) 0.080(6) -0.007(5) 0.003(4) -0.001(4)
C39 0.029(5) 0.032(6) 0.058(5) -0.001(4) 0.005(4) 0.012(4)
C40 0.019(4) 0.026(5) 0.037(5) 0.008(4) 0.002(4) -0.007(4)
C41 0.029(5) 0.042(6) 0.039(5) 0.004(4) 0.003(4) 0.000(4)
C42 0.033(5) 0.027(5) 0.027(4) 0.000(4) -0.004(4) 0.006(4)
C43 0.024(4) 0.032(5) 0.030(4) 0.004(4) 0.000(4) 0.002(4)
C44 0.021(4) 0.041(6) 0.063(6) 0.006(5) -0.002(4) -0.001(4)
C45 0.044(5) 0.025(6) 0.058(5) 0.012(4) 0.001(4) 0.001(4)
C46 0.033(5) 0.030(5) 0.051(5) 0.014(4) -0.003(4) -0.012(4)
C47 0.024(4) 0.031(5) 0.023(4) -0.003(3) 0.000(3) 0.000(4)
C48 0.043(5) 0.023(5) 0.032(5) -0.004(4) 0.011(4) -0.002(4)
C49 0.032(4) 0.034(5) 0.011(4) 0.001(3) -0.004(3) -0.005(4)
C50 0.014(4) 0.021(5) 0.036(5) 0.010(4) -0.005(3) -0.008(3)

loop_
_atom_type_symbol
_atom_type_description
_atom_type_scat_dispersion_real
_atom_type_scat_dispersion_imag
_atom_type_scat_source
C C 0.0033 0.0016 'International Tables Vol C Tables 4.2.6.8 and 6.1.1.4'
H H 0.0000 0.0000 'International Tables Vol C Tables 4.2.6.8 and 6.1.1.4'
N N 0.0061 0.0033 'International Tables Vol C Tables 4.2.6.8 and 6.1.1.4'
O O 0.0106 0.0060 'International Tables Vol C Tables 4.2.6.8 and 6.1.1.4'
Cd Cd -0.8075 1.2024 'International Tables Vol C Tables 4.2.6.8 and 6.1.1.4'

loop_
_geom_angle_atom_site_label_1
_geom_angle_atom_site_label_2
_geom_angle_atom_site_label_3
_geom_angle
_geom_angle_site_symmetry_1
_geom_angle_site_symmetry_3
O11 Cd1 O5 146.62(19) . .
O11 Cd1 O17 98.57(18) . .
O5 Cd1 O17 113.74(18) . .
O11 Cd1 N1 110.19(19) . .
O5 Cd1 N1 81.15(19) . .
O17 Cd1 N1 86.40(17) . .
O11 Cd1 N8 86.9(2) . 2_355
O5 Cd1 N8 86.6(2) . 2_355
O17 Cd1 N8 87.20(18) . 2_355
N1 Cd1 N8 162.5(2) . 2_355
O11 Cd1 O6 94.93(17) . .
O5 Cd1 O6 52.83(17) . .
O17 Cd1 O6 166.48(18) . .
N1 Cd1 O6 89.54(17) . .
N8 Cd1 O6 92.95(18) 2_355 .
O7 Cd2 O14 165.97(17) . 1_655
O7 Cd2 O18 94.05(18) . .
O14 Cd2 O18 92.64(17) 1_655 .
O7 Cd2 N5 103.07(18) . .
O14 Cd2 N5 89.45(19) 1_655 .
O18 Cd2 N5 88.12(18) . .
O7 Cd2 N4 85.7(2) . 2_646
O14 Cd2 N4 83.7(2) 1_655 2_646
O18 Cd2 N4 77.91(18) . 2_646
N5 Cd2 N4 164.1(2) . 2_646
O7 Cd2 O13 117.26(16) . 1_655
O14 Cd2 O13 52.92(16) 1_655 1_655
O18 Cd2 O13 143.66(17) . 1_655
N5 Cd2 O13 101.19(18) . 1_655
N4 Cd2 O13 86.09(17) 2_646 1_655
C42 O5 Cd1 100.3(5) . .
C42 O6 Cd1 83.7(5) . .
C50 O7 Cd2 101.9(4) . .
C48 O10 H10C 123.3 . .
C33 O11 Cd1 112.8(5) . .
C36 O13 Cd2 85.2(4) . 1_455
C36 O14 Cd2 99.7(5) . 1_455
C36 O14 H14C 108.2 . .
Cd2 O14 H14C 113.1 1_455 .
Cd1 O17 H17C 109.1 . .
Cd1 O17 H17D 109.2 . .
H17C O17 H17D 110.1 . .
Cd2 O18 H18C 101.7 . .
Cd2 O18 H18D 108.9 . .
H18C O18 H18D 102.5 . .
H19C O19 H19D 110.3 . .
H20C O20 H20D 110.2 . .
C5 N1 C1 116.6(6) . .
C5 N1 Cd1 115.2(5) . .
C1 N1 Cd1 126.4(5) . .
C6 N2 C4 128.5(7) . .
C6 N2 H2A 115.8 . .
C4 N2 H2A 115.8 . .
C11 N3 C12 127.6(6) . .
C11 N3 H3A 116.2 . .
C12 N3 H3A 116.2 . .
C16 N4 C15 116.2(6) . .
C16 N4 Cd2 118.9(5) . 2_656
C15 N4 Cd2 124.4(5) . 2_656
C21 N5 C17 117.5(6) . .
C21 N5 Cd2 125.6(5) . .
C17 N5 Cd2 116.6(5) . .
C22 N6 C20 126.4(6) . .
C22 N6 H6A 116.8 . .
C20 N6 H6A 116.8 . .
C27 N7 C28 128.5(6) . .
C27 N7 H7A 115.7 . .
C28 N7 H7A 115.7 . .
C31 N8 C32 118.3(6) . .
C31 N8 Cd1 118.6(5) . 2_345
C32 N8 Cd1 123.1(5) . 2_345
N1 C1 C2 121.8(7) . .
N1 C1 H1A 119.1 . .
C2 C1 H1A 119.1 . .
C1 C2 C3 121.0(7) . .
C1 C2 H2B 119.5 . .
C3 C2 H2B 119.5 . .
C2 C3 C4 117.3(7) . .
C2 C3 H3B 121.4 . .
C4 C3 H3B 121.4 . .
C5 C4 C3 118.4(7) . .
C5 C4 N2 116.5(7) . .
C3 C4 N2 125.2(7) . .
N1 C5 C4 124.8(7) . .
N1 C5 H5A 117.6 . .
C4 C5 H5A 117.6 . .
O1 C6 N2 123.8(7) . .
O1 C6 C7 121.3(7) . .
N2 C6 C7 114.8(7) . .
C8 C7 C6 112.7(7) . .
C8 C7 H7B 109.0 . .
C6 C7 H7B 109.0 . .
C8 C7 H7C 109.0 . .
C6 C7 H7C 109.0 . .
H7B C7 H7C 107.8 . .
C7 C8 C9 113.9(7) . .
C7 C8 H8B 108.8 . .
C9 C8 H8B 108.8 . .
C7 C8 H8C 108.8 . .
C9 C8 H8C 108.8 . .
H8B C8 H8C 107.7 . .
C10 C9 C8 112.7(7) . .
C10 C9 H9A 109.0 . .
C8 C9 H9A 109.0 . .
C10 C9 H9B 109.0 . .
C8 C9 H9B 109.0 . .
H9A C9 H9B 107.8 . .
C9 C10 C11 112.7(7) . .
C9 C10 H10A 109.1 . .
C11 C10 H10A 109.1 . .
C9 C10 H10B 109.1 . .
C11 C10 H10B 109.1 . .
H10A C10 H10B 107.8 . .
O2 C11 N3 122.2(8) . .
O2 C11 C10 124.0(8) . .
N3 C11 C10 113.7(7) . .
C13 C12 C16 117.2(6) . .
C13 C12 N3 126.4(6) . .
C16 C12 N3 116.4(6) . .
C14 C13 C12 118.7(6) . .
C14 C13 H13A 120.6 . .
C12 C13 H13A 120.6 . .
C13 C14 C15 120.4(6) . .
C13 C14 H14A 119.8 . .
C15 C14 H14A 119.8 . .
N4 C15 C14 122.0(7) . .
N4 C15 H15A 119.0 . .
C14 C15 H15A 119.0 . .
N4 C16 C12 125.4(6) . .
N4 C16 H16A 117.3 . .
C12 C16 H16A 117.3 . .
N5 C17 C18 121.5(7) . .
N5 C17 H17B 119.2 . .
C18 C17 H17B 119.2 . .
C17 C18 C19 120.6(7) . .
C17 C18 H18B 119.7 . .
C19 C18 H18B 119.7 . .
C20 C19 C18 118.4(7) . .
C20 C19 H19A 120.8 . .
C18 C19 H19A 120.8 . .
C19 C20 C21 117.1(7) . .
C19 C20 N6 126.0(7) . .
C21 C20 N6 116.8(6) . .
N5 C21 C20 124.9(7) . .
N5 C21 H21A 117.6 . .
C20 C21 H21A 117.6 . .
O3 C22 N6 123.9(7) . .
O3 C22 C23 122.2(7) . .
N6 C22 C23 113.7(7) . .
C24 C23 C22 111.8(6) . .
C24 C23 H23A 109.3 . .
C22 C23 H23A 109.3 . .
C24 C23 H23B 109.3 . .
C22 C23 H23B 109.3 . .
H23A C23 H23B 107.9 . .
C23 C24 C25 112.9(6) . .
C23 C24 H24A 109.0 . .
C25 C24 H24A 109.0 . .
C23 C24 H24B 109.0 . .
C25 C24 H24B 109.0 . .
H24A C24 H24B 107.8 . .
C26 C25 C24 111.7(6) . .
C26 C25 H25A 109.3 . .
C24 C25 H25A 109.3 . .
C26 C25 H25B 109.3 . .
C24 C25 H25B 109.3 . .
H25A C25 H25B 107.9 . .
C25 C26 C27 112.4(6) . .
C25 C26 H26A 109.1 . .
C27 C26 H26A 109.1 . .
C25 C26 H26B 109.1 . .
C27 C26 H26B 109.1 . .
H26A C26 H26B 107.9 . .
O4 C27 N7 124.1(7) . .
O4 C27 C26 120.9(7) . .
N7 C27 C26 114.9(7) . .
C32 C28 C29 118.5(7) . .
C32 C28 N7 116.3(7) . .
C29 C28 N7 125.2(7) . .
C30 C29 C28 118.7(7) . .
C30 C29 H29A 120.6 . .
C28 C29 H29A 120.6 . .
C29 C30 C31 120.4(7) . .
C29 C30 H30A 119.8 . .
C31 C30 H30A 119.8 . .
N8 C31 C30 121.1(7) . .
N8 C31 H31A 119.5 . .
C30 C31 H31A 119.5 . .
N8 C32 C28 122.7(7) . .
N8 C32 H32A 118.6 . .
C28 C32 H32A 118.6 . .
O12 C33 O11 125.8(8) . .
O12 C33 C34 118.0(6) . .
O11 C33 C34 116.2(7) . .
C35 C34 C40 117.8(7) . .
C35 C34 C33 120.8(6) . .
C40 C34 C33 121.4(6) . .
C34 C35 C37 119.9(7) . .
C34 C35 C36 123.1(7) . .
C37 C35 C36 117.0(7) . .
O13 C36 O14 122.1(7) . .
O13 C36 C35 121.4(7) . .
O14 C36 C35 116.5(7) . .
C38 C37 C35 121.6(7) . .
C38 C37 H37A 119.2 . .
C35 C37 H37A 119.2 . .
C37 C38 C39 119.3(8) . .
C37 C38 H38A 120.3 . .
C39 C38 H38A 120.3 . .
C38 C39 C40 119.8(7) . .
C38 C39 H39A 120.1 . .
C40 C39 H39A 120.1 . .
C39 C40 C34 121.6(6) . .
C39 C40 C41 118.6(7) . .
C34 C40 C41 119.8(7) . .
O16 C41 O15 123.5(8) . .
O16 C41 C40 122.3(8) . .
O15 C41 C40 114.2(7) . .
O6 C42 O5 122.5(8) . .
O6 C42 C43 121.2(7) . .
O5 C42 C43 116.3(7) . .
C44 C43 C49 118.8(7) . .
C44 C43 C42 117.2(7) . .
C49 C43 C42 124.0(7) . .
C45 C44 C43 121.0(7) . .
C45 C44 H44A 119.5 . .
C43 C44 H44A 119.5 . .
C46 C45 C44 119.9(8) . .
C46 C45 H45A 120.0 . .
C44 C45 H45A 120.0 . .
C45 C46 C47 120.2(7) . .
C45 C46 H46A 119.9 . .
C47 C46 H46A 119.9 . .
C49 C47 C46 121.0(7) . .
C49 C47 C48 120.6(7) . .
C46 C47 C48 118.4(7) . .
O9 C48 O10 123.5(8) . .
O9 C48 C47 122.4(7) . .
O10 C48 C47 114.1(7) . .
C47 C49 C43 119.0(7) . .
C47 C49 C50 119.9(7) . .
C43 C49 C50 121.1(7) . .
O8 C50 O7 123.0(7) . .
O8 C50 C49 117.4(7) . .
O7 C50 C49 119.6(7) . .

loop_
_geom_bond_atom_site_label_1
_geom_bond_atom_site_label_2
_geom_bond_distance
_geom_bond_site_symmetry_2
Cd1 O11 2.217(5) .
Cd1 O5 2.254(5) .
Cd1 O17 2.297(4) .
Cd1 N1 2.365(6) .
Cd1 N8 2.416(5) 2_355
Cd1 O6 2.621(5) .
Cd2 O7 2.254(4) .
Cd2 O14 2.278(5) 1_655
Cd2 O18 2.320(5) .
Cd2 N5 2.351(6) .
Cd2 N4 2.469(5) 2_646
Cd2 O13 2.593(5) 1_655
O1 C6 1.213(9) .
O2 C11 1.198(9) .
O3 C22 1.205(8) .
O4 C27 1.222(8) .
O5 C42 1.263(8) .
O6 C42 1.239(8) .
O7 C50 1.245(8) .
O8 C50 1.244(8) .
O9 C48 1.209(8) .
O10 C48 1.301(8) .
O10 H10C 0.8210 .
O11 C33 1.263(8) .
O12 C33 1.243(8) .
O13 C36 1.244(8) .
O13 Cd2 2.593(5) 1_455
O14 C36 1.257(8) .
O14 Cd2 2.278(5) 1_455
O14 H14C 0.8500 .
O15 C41 1.312(9) .
O16 C41 1.199(9) .
O17 H17C 0.8500 .
O17 H17D 0.8501 .
O18 H18C 0.8500 .
O18 H18D 0.8500 .
O19 H19C 0.8500 .
O19 H19D 0.8499 .
O20 H20C 0.8500 .
O20 H20D 0.8498 .
N1 C5 1.336(8) .
N1 C1 1.358(9) .
N2 C6 1.331(9) .
N2 C4 1.409(9) .
N2 H2A 0.8600 .
N3 C11 1.335(8) .
N3 C12 1.404(8) .
N3 H3A 0.8600 .
N4 C16 1.329(8) .
N4 C15 1.348(8) .
N4 Cd2 2.469(5) 2_656
N5 C21 1.300(8) .
N5 C17 1.340(8) .
N6 C22 1.362(8) .
N6 C20 1.418(8) .
N6 H6A 0.8600 .
N7 C27 1.348(9) .
N7 C28 1.400(9) .
N7 H7A 0.8600 .
N8 C31 1.339(8) .
N8 C32 1.348(8) .
N8 Cd1 2.416(5) 2_345
C1 C2 1.373(9) .
C1 H1A 0.9300 .
C2 C3 1.388(9) .
C2 H2B 0.9300 .
C3 C4 1.391(9) .
C3 H3B 0.9300 .
C4 C5 1.378(9) .
C5 H5A 0.9300 .
C6 C7 1.526(9) .
C7 C8 1.504(11) .
C7 H7B 0.9700 .
C7 H7C 0.9700 .
C8 C9 1.516(9) .
C8 H8B 0.9700 .
C8 H8C 0.9700 .
C9 C10 1.506(10) .
C9 H9A 0.9700 .
C9 H9B 0.9700 .
C10 C11 1.520(10) .
C10 H10A 0.9700 .
C10 H10B 0.9700 .
C12 C13 1.374(8) .
C12 C16 1.380(8) .
C13 C14 1.370(9) .
C13 H13A 0.9300 .
C14 C15 1.375(8) .
C14 H14A 0.9300 .
C15 H15A 0.9300 .
C16 H16A 0.9300 .
C17 C18 1.367(9) .
C17 H17B 0.9300 .
C18 C19 1.375(10) .
C18 H18B 0.9300 .
C19 C20 1.363(9) .
C19 H19A 0.9300 .
C20 C21 1.400(9) .
C21 H21A 0.9300 .
C22 C23 1.524(10) .
C23 C24 1.505(10) .
C23 H23A 0.9700 .
C23 H23B 0.9700 .
C24 C25 1.545(8) .
C24 H24A 0.9700 .
C24 H24B 0.9700 .
C25 C26 1.518(9) .
C25 H25A 0.9700 .
C25 H25B 0.9700 .
C26 C27 1.519(10) .
C26 H26A 0.9700 .
C26 H26B 0.9700 .
C28 C32 1.374(9) .
C28 C29 1.375(10) .
C29 C30 1.369(10) .
C29 H29A 0.9300 .
C30 C31 1.376(9) .
C30 H30A 0.9300 .
C31 H31A 0.9300 .
C32 H32A 0.9300 .
C33 C34 1.513(10) .
C34 C35 1.391(9) .
C34 C40 1.404(10) .
C35 C37 1.393(9) .
C35 C36 1.515(10) .
C37 C38 1.370(10) .
C37 H37A 0.9300 .
C38 C39 1.381(9) .
C38 H38A 0.9300 .
C39 C40 1.386(10) .
C39 H39A 0.9300 .
C40 C41 1.501(9) .
C42 C43 1.495(10) .
C43 C44 1.400(10) .
C43 C49 1.418(10) .
C44 C45 1.386(10) .
C44 H44A 0.9300 .
C45 C46 1.364(9) .
C45 H45A 0.9300 .
C46 C47 1.402(10) .
C46 H46A 0.9300 .
C47 C49 1.378(10) .
C47 C48 1.484(10) .
C49 C50 1.509(10) .
